data_4112670
loop_
_publ_author_name
'Xiaohua Sun'
'Congyang Wang'
'Zhiping Li'
'Shiwei Zhang'
'Zhenfeng Xi'

_publ_section_title
;
 Zirconocene-Mediated Intermolecular Coupling of One Molecule of
 Si-Tethered Diyne with Three Molecules of Organonitriles: One-Pot
 Formation of Pyrrolo[3,2-c]pyridine Derivatives via Cleavage of C\\tbN
 Triple Bonds of Organonitriles
;
_journal_name_full 'Journal of the American Chemical Society'
_journal_page_first 7172
_journal_page_last 7173
_journal_paper_doi 10.1021/ja0497173
_journal_volume 126
_journal_year 2004
_chemical_formula_sum 'C40 H32 N2'
_chemical_formula_weight 540.68
_chemical_name_systematic
; 
 ? 
;
_space_group_IT_number 43
_symmetry_cell_setting orthorhombic
_symmetry_space_group_name_Hall 'F 2 -2d'
_symmetry_space_group_name_H-M 'F d d 2'
_atom_sites_solution_hydrogens 'hydrogen atoms are generated by HFIX instructions'
_atom_sites_solution_primary direct
_atom_sites_solution_secondary difmap
_audit_creation_method SHELXL-97
_cell_angle_alpha 90.00
_cell_angle_beta 90.00
_cell_angle_gamma 90.00
_cell_formula_units_Z 16
_cell_length_a 24.991(5)
_cell_length_b 51.872(10)
_cell_length_c 9.933(2)
_cell_measurement_reflns_used 19238
_cell_measurement_temperature 293(2)
_cell_measurement_theta_max 27.48
_cell_measurement_theta_min 2.24
_cell_volume 12876(4)
_computing_cell_refinement
;
Molecular Structure Corporation (1994)
MSC/AFC Diffractometer Control Software
MSC, 3200 Research Forest Drive, The
Woodlands, TX 77381, USA.
;
_computing_data_collection
;
Molecular Structure Corporation (1994)
MSC/AFC Diffractometer Control Software
MSC, 3200 Research Forest Drive, The
Woodlands, TX 77381, USA.
;
_computing_data_reduction
;
Sheldrick, G. M. (1998) SHELXS98, Program
for the Solution of Crystal Structure,
University of Gottingen, Germany.
;
_computing_molecular_graphics
;
Interactive Molecular Graphics XP, Virsion
4.2 for MSDOS (1990), Siemens Analytical
X-ray Instruments Inc., Madison, Wisconsin,
USA.
;
_computing_publication_material
;
Sheldrick, G. M. (1998) SHELXL98, Program
for the Refinement of Crystal Structure,
University of Gottingen, Germany.
;
_computing_structure_refinement
;
Sheldrick, G. M. (1998) SHELXL98, Program
for the Refinement of Crystal Structure,
University of Gottingen, Germany.
;
_computing_structure_solution
;
Sheldrick, G. M. (1998) SHELXS98, Program
for the Solution of Crystal Structure,
University of Gottingen, Germany.
;
_diffrn_ambient_temperature 293(2)
_diffrn_detector_area_resol_mean '100x100 microns'
_diffrn_measured_fraction_theta_full 0.994
_diffrn_measured_fraction_theta_max 0.994
_diffrn_measurement_device_type 'Rigaku RAXIS RAPID IP'
_diffrn_measurement_method Oscillation
_diffrn_radiation_monochromator graphite
_diffrn_radiation_source 'fine-focus sealed tube'
_diffrn_radiation_type MoK\a
_diffrn_radiation_wavelength 0.71073
_diffrn_reflns_av_R_equivalents 0.0462
_diffrn_reflns_av_sigmaI/netI 0.0796
_diffrn_reflns_limit_h_max 32
_diffrn_reflns_limit_h_min -32
_diffrn_reflns_limit_k_max 67
_diffrn_reflns_limit_k_min -67
_diffrn_reflns_limit_l_max 12
_diffrn_reflns_limit_l_min -12
_diffrn_reflns_number 19238
_diffrn_reflns_theta_full 27.48
_diffrn_reflns_theta_max 27.48
_diffrn_reflns_theta_min 2.24
_exptl_absorpt_coefficient_mu 0.065
_exptl_absorpt_correction_T_max 0.981
_exptl_absorpt_correction_T_min 0.558
_exptl_absorpt_correction_type empirical
_exptl_crystal_colour Colourless
_exptl_crystal_density_diffrn 1.116
_exptl_crystal_description Block
_exptl_crystal_F_000 4576
_exptl_crystal_size_max 0.35
_exptl_crystal_size_mid 0.35
_exptl_crystal_size_min 0.30
_refine_diff_density_max 0.312
_refine_diff_density_min -0.193
_refine_diff_density_rms 0.041
_refine_ls_abs_structure_details 'Flack H D (1983), Acta Cryst. A39, 876-881'
_refine_ls_abs_structure_Flack 4(6)
_refine_ls_extinction_coef 0.00298(17)
_refine_ls_extinction_expression Fc^*^=kFc[1+0.001xFc^2^\l^3^/sin(2\q)]^-1/4^
_refine_ls_extinction_method SHELXL
_refine_ls_goodness_of_fit_ref 1.023
_refine_ls_hydrogen_treatment
;
hydrogen coordinates ride on the coordinates
of the previous atom, the isotropic U values
are 1.2 OR 1.5 time over the U values of the
previous atom.
;
_refine_ls_matrix_type full
_refine_ls_number_parameters 380
_refine_ls_number_reflns 3891
_refine_ls_number_restraints 1
_refine_ls_restrained_S_all 1.022
_refine_ls_R_factor_all 0.1055
_refine_ls_R_factor_gt 0.0549
_refine_ls_shift/su_max 0.002
_refine_ls_shift/su_mean 0.000
_refine_ls_structure_factor_coef Fsqd
_refine_ls_weighting_details 'calc w=1/[\s^2^(Fo^2^)+(0.0648P)^2^+0.0000P] where P=(Fo^2^+2Fc^2^)/3'
_refine_ls_weighting_scheme calc
_refine_ls_wR_factor_gt 0.1398
_refine_ls_wR_factor_ref 0.1505
_reflns_number_gt 1836
_reflns_number_total 3891
_reflns_threshold_expression >2sigma(I)
_cod_data_source_file ja0497173si20040120_050547.cif
_cod_data_source_block a
_cod_original_cell_volume 12877(4)
_cod_database_code 4112670

loop_
_symmetry_equiv_pos_as_xyz
'x, y, z'
'-x, -y, z'
'x+1/4, -y+1/4, z+1/4'
'-x+1/4, y+1/4, z+1/4'
'x, y+1/2, z+1/2'
'-x, -y+1/2, z+1/2'
'x+1/4, -y+3/4, z+3/4'
'-x+1/4, y+3/4, z+3/4'
'x+1/2, y, z+1/2'
'-x+1/2, -y, z+1/2'
'x+3/4, -y+1/4, z+3/4'
'-x+3/4, y+1/4, z+3/4'
'x+1/2, y+1/2, z'
'-x+1/2, -y+1/2, z'
'x+3/4, -y+3/4, z+1/4'
'-x+3/4, y+3/4, z+1/4'

loop_
_atom_site_label
_atom_site_type_symbol
_atom_site_fract_x
_atom_site_fract_y
_atom_site_fract_z
_atom_site_U_iso_or_equiv
_atom_site_adp_type
_atom_site_occupancy
_atom_site_symmetry_multiplicity
_atom_site_calc_flag
_atom_site_refinement_flags
N1 N 0.28214(13) 0.12114(6) 0.9366(4) 0.0540(9) Uani 1 1 d .
H1 H 0.2986 0.1345 0.9672 0.065 Uiso 1 1 calc R
N2 N 0.12326(13) 0.10135(6) 0.9009(4) 0.0590(10) Uani 1 1 d .
C1 C 0.30638(16) 0.09936(7) 0.8798(5) 0.0543(10) Uani 1 1 d .
C2 C 0.26807(16) 0.08248(7) 0.8396(4) 0.0558(11) Uani 1 1 d .
C3 C 0.21676(15) 0.09367(6) 0.8741(5) 0.0506(10) Uani 1 1 d .
C4 C 0.22708(16) 0.11769(7) 0.9351(4) 0.0496(9) Uani 1 1 d .
C5 C 0.18681(15) 0.13348(7) 0.9815(4) 0.0533(10) Uani 1 1 d .
C6 C 0.13432(16) 0.12463(7) 0.9585(4) 0.0557(11) Uani 1 1 d .
C7 C 0.16356(16) 0.08607(7) 0.8610(5) 0.0554(10) Uani 1 1 d .
C8 C 0.14776(16) 0.06088(7) 0.8010(5) 0.0598(12) Uani 1 1 d .
C9 C 0.12831(17) 0.04110(8) 0.8830(6) 0.0697(13) Uani 1 1 d .
H9 H 0.1226 0.0442 0.9741 0.084 Uiso 1 1 calc R
C10 C 0.11745(19) 0.01707(8) 0.8303(6) 0.0756(15) Uani 1 1 d .
H10 H 0.1041 0.0042 0.8863 0.091 Uiso 1 1 calc R
C11 C 0.12611(19) 0.01167(8) 0.6948(6) 0.0737(14) Uani 1 1 d .
C12 C 0.1447(2) 0.03061(8) 0.6163(7) 0.0837(15) Uani 1 1 d .
H12 H 0.1511 0.0272 0.5258 0.100 Uiso 1 1 calc R
C13 C 0.15486(19) 0.05568(8) 0.6666(5) 0.0733(14) Uani 1 1 d .
H13 H 0.1664 0.0686 0.6086 0.088 Uiso 1 1 calc R
C14 C 0.1147(2) -0.01472(9) 0.6405(8) 0.118(2) Uani 1 1 d .
H14A H 0.1226 -0.0151 0.5459 0.177 Uiso 1 1 calc R
H14B H 0.0776 -0.0188 0.6543 0.177 Uiso 1 1 calc R
H14C H 0.1365 -0.0271 0.6864 0.177 Uiso 1 1 calc R
C15 C 0.08542(16) 0.14052(8) 0.9867(5) 0.0547(10) Uani 1 1 d .
C16 C 0.03882(17) 0.12800(8) 1.0283(5) 0.0671(12) Uani 1 1 d .
H16 H 0.0390 0.1104 1.0473 0.081 Uiso 1 1 calc R
C17 C -0.00871(17) 0.14261(9) 1.0411(5) 0.0660(12) Uani 1 1 d .
H17 H -0.0394 0.1344 1.0722 0.079 Uiso 1 1 calc R
C18 C -0.01161(18) 0.16746(9) 1.0109(5) 0.0690(13) Uani 1 1 d .
C19 C 0.03492(18) 0.17994(8) 0.9677(6) 0.0738(14) Uani 1 1 d .
H19 H 0.0337 0.1974 0.9462 0.089 Uiso 1 1 calc R
C20 C 0.08336(17) 0.16656(8) 0.9565(5) 0.0627(12) Uani 1 1 d .
H20 H 0.1141 0.1751 0.9287 0.075 Uiso 1 1 calc R
C21 C -0.06505(19) 0.18167(11) 1.0141(7) 0.1045(19) Uani 1 1 d .
H21A H -0.0596 0.1994 0.9893 0.157 Uiso 1 1 calc R
H21B H -0.0798 0.1809 1.1033 0.157 Uiso 1 1 calc R
H21C H -0.0894 0.1737 0.9518 0.157 Uiso 1 1 calc R
C22 C 0.19956(17) 0.15864(8) 1.0515(5) 0.0639(13) Uani 1 1 d .
C23 C 0.23382(16) 0.17638(8) 0.9924(6) 0.0689(13) Uani 1 1 d .
H23 H 0.2482 0.1729 0.9080 0.083 Uiso 1 1 calc R
C24 C 0.2465(2) 0.19827(10) 1.0539(8) 0.0921(18) Uani 1 1 d .
H24 H 0.2697 0.2098 1.0125 0.111 Uiso 1 1 calc R
C25 C 0.2258(3) 0.20392(12) 1.1766(11) 0.120(3) Uani 1 1 d .
H25 H 0.2343 0.2195 1.2175 0.144 Uiso 1 1 calc R
C26 C 0.1929(3) 0.18707(12) 1.2404(7) 0.0961(19) Uani 1 1 d .
H26 H 0.1800 0.1909 1.3258 0.115 Uiso 1 1 calc R
C27 C 0.17868(19) 0.16439(9) 1.1794(5) 0.0731(13) Uani 1 1 d .
H27 H 0.1555 0.1530 1.2221 0.088 Uiso 1 1 calc R
C28 C 0.36546(16) 0.09809(7) 0.8710(5) 0.0567(10) Uani 1 1 d .
C29 C 0.39654(19) 0.11977(8) 0.8563(5) 0.0664(12) Uani 1 1 d .
H29 H 0.3802 0.1358 0.8491 0.080 Uiso 1 1 calc R
C30 C 0.45160(19) 0.11803(10) 0.8522(5) 0.0712(13) Uani 1 1 d .
H30 H 0.4714 0.1331 0.8421 0.085 Uiso 1 1 calc R
C31 C 0.47778(18) 0.09544(11) 0.8621(6) 0.0771(14) Uani 1 1 d .
C32 C 0.44615(19) 0.07311(9) 0.8817(6) 0.0783(14) Uani 1 1 d .
H32 H 0.4629 0.0572 0.8929 0.094 Uiso 1 1 calc R
C33 C 0.39158(18) 0.07441(8) 0.8847(5) 0.0710(13) Uani 1 1 d .
H33 H 0.3716 0.0594 0.8959 0.085 Uiso 1 1 calc R
C34 C 0.53864(18) 0.09426(12) 0.8629(8) 0.1083(19) Uani 1 1 d .
H34A H 0.5500 0.0767 0.8716 0.162 Uiso 1 1 calc R
H34B H 0.5521 0.1041 0.9374 0.162 Uiso 1 1 calc R
H34C H 0.5522 0.1013 0.7802 0.162 Uiso 1 1 calc R
C35 C 0.27779(16) 0.05755(7) 0.7662(5) 0.0564(11) Uani 1 1 d .
C36 C 0.26689(17) 0.03456(7) 0.8284(5) 0.0693(13) Uani 1 1 d .
H36 H 0.2542 0.0345 0.9164 0.083 Uiso 1 1 calc R
C37 C 0.2746(2) 0.01120(10) 0.7613(8) 0.103(2) Uani 1 1 d .
H37 H 0.2667 -0.0043 0.8040 0.123 Uiso 1 1 calc R
C38 C 0.2942(3) 0.01132(11) 0.6283(8) 0.1029(19) Uani 1 1 d .
H38 H 0.3003 -0.0041 0.5826 0.124 Uiso 1 1 calc R
C39 C 0.3044(2) 0.03484(11) 0.5671(7) 0.0993(19) Uani 1 1 d .
H39 H 0.3172 0.0354 0.4792 0.119 Uiso 1 1 calc R
C40 C 0.29549(19) 0.05721(9) 0.6370(6) 0.0769(14) Uani 1 1 d .
H40 H 0.3019 0.0728 0.5940 0.092 Uiso 1 1 calc R

loop_
_atom_site_aniso_label
_atom_site_aniso_U_11
_atom_site_aniso_U_22
_atom_site_aniso_U_33
_atom_site_aniso_U_23
_atom_site_aniso_U_13
_atom_site_aniso_U_12
N1 0.054(2) 0.0460(17) 0.062(2) -0.0093(17) -0.0045(17) 0.0040(16)
N2 0.054(2) 0.0498(18) 0.073(3) -0.0050(19) 0.0003(19) -0.0045(16)
C1 0.059(2) 0.048(2) 0.056(3) 0.001(2) -0.004(2) 0.0062(19)
C2 0.063(3) 0.050(2) 0.055(3) -0.004(2) -0.002(2) -0.001(2)
C3 0.053(2) 0.042(2) 0.057(3) -0.007(2) -0.002(2) 0.0029(18)
C4 0.053(2) 0.048(2) 0.047(2) -0.0036(19) -0.004(2) 0.0034(19)
C5 0.056(2) 0.047(2) 0.057(3) -0.008(2) -0.005(2) 0.0012(19)
C6 0.057(3) 0.056(2) 0.054(3) -0.005(2) -0.002(2) -0.001(2)
C7 0.061(3) 0.045(2) 0.060(3) 0.001(2) 0.000(2) 0.0035(19)
C8 0.050(2) 0.046(2) 0.083(4) -0.005(2) -0.005(2) -0.0023(19)
C9 0.078(3) 0.056(3) 0.075(3) 0.004(3) -0.003(3) -0.002(2)
C10 0.078(3) 0.047(3) 0.102(5) 0.008(3) -0.008(3) -0.001(2)
C11 0.069(3) 0.045(2) 0.108(5) -0.011(3) -0.005(3) -0.001(2)
C12 0.103(4) 0.061(3) 0.087(4) -0.015(3) 0.002(3) -0.011(3)
C13 0.090(3) 0.058(3) 0.072(4) -0.008(3) -0.003(3) -0.009(2)
C14 0.119(4) 0.075(3) 0.160(7) -0.040(4) 0.015(5) -0.023(3)
C15 0.055(2) 0.057(2) 0.052(3) -0.005(2) -0.005(2) 0.001(2)
C16 0.060(3) 0.069(3) 0.072(3) -0.002(3) 0.002(2) 0.000(2)
C17 0.055(3) 0.075(3) 0.067(3) 0.000(3) 0.005(2) -0.010(2)
C18 0.058(3) 0.079(3) 0.069(4) -0.014(3) -0.001(2) 0.008(2)
C19 0.065(3) 0.062(3) 0.094(4) -0.012(3) -0.007(3) 0.010(2)
C20 0.062(3) 0.058(2) 0.068(3) -0.006(2) 0.001(2) -0.001(2)
C21 0.065(3) 0.122(4) 0.127(5) -0.017(4) 0.004(3) 0.025(3)
C22 0.050(2) 0.066(3) 0.076(4) -0.013(3) -0.015(2) 0.008(2)
C23 0.054(3) 0.055(3) 0.097(4) -0.009(3) -0.005(3) -0.001(2)
C24 0.067(3) 0.066(3) 0.143(6) -0.023(4) -0.014(4) -0.007(2)
C25 0.087(4) 0.086(4) 0.187(9) -0.055(5) -0.042(5) 0.005(3)
C26 0.102(4) 0.100(4) 0.087(4) -0.049(4) -0.018(4) 0.031(4)
C27 0.071(3) 0.082(3) 0.067(3) -0.022(3) -0.005(3) 0.016(2)
C28 0.060(3) 0.058(2) 0.052(3) -0.007(2) 0.000(2) 0.006(2)
C29 0.067(3) 0.065(3) 0.068(3) -0.003(3) -0.002(2) -0.003(2)
C30 0.062(3) 0.081(3) 0.071(3) -0.003(3) -0.007(3) -0.010(2)
C31 0.057(3) 0.112(4) 0.061(3) -0.021(3) -0.006(3) 0.013(3)
C32 0.061(3) 0.076(3) 0.097(4) -0.013(3) -0.010(3) 0.011(3)
C33 0.065(3) 0.064(3) 0.084(4) -0.009(3) -0.005(3) 0.010(2)
C34 0.057(3) 0.157(5) 0.111(5) -0.018(4) 0.005(3) 0.006(3)
C35 0.061(2) 0.045(2) 0.063(3) -0.011(2) -0.004(2) 0.008(2)
C36 0.076(3) 0.045(2) 0.086(4) -0.005(3) 0.001(3) 0.010(2)
C37 0.106(4) 0.065(3) 0.137(6) -0.014(4) 0.001(5) 0.002(3)
C38 0.110(4) 0.076(4) 0.122(6) -0.032(4) 0.007(4) 0.003(3)
C39 0.092(4) 0.098(4) 0.107(5) -0.036(4) 0.014(3) -0.004(3)
C40 0.080(3) 0.067(3) 0.084(4) -0.013(3) 0.007(3) 0.004(2)

loop_
_atom_type_symbol
_atom_type_description
_atom_type_scat_dispersion_real
_atom_type_scat_dispersion_imag
_atom_type_scat_source
C C 0.0033 0.0016 'International Tables Vol C Tables 4.2.6.8 and 6.1.1.4'
H H 0.0000 0.0000 'International Tables Vol C Tables 4.2.6.8 and 6.1.1.4'
N N 0.0061 0.0033 'International Tables Vol C Tables 4.2.6.8 and 6.1.1.4'

loop_
_geom_angle_atom_site_label_1
_geom_angle_atom_site_label_2
_geom_angle_atom_site_label_3
_geom_angle
C4 N1 C1 108.7(3)
C7 N2 C6 119.6(3)
C2 C1 N1 109.5(3)
C2 C1 C28 131.1(4)
N1 C1 C28 119.4(4)
C1 C2 C3 107.2(3)
C1 C2 C35 125.7(4)
C3 C2 C35 127.0(3)
C7 C3 C4 117.7(3)
C7 C3 C2 135.2(3)
C4 C3 C2 107.1(3)
C5 C4 N1 130.1(3)
C5 C4 C3 122.4(4)
N1 C4 C3 107.4(3)
C4 C5 C6 115.6(3)
C4 C5 C22 120.9(3)
C6 C5 C22 123.5(3)
N2 C6 C5 123.0(4)
N2 C6 C15 113.5(3)
C5 C6 C15 123.3(3)
N2 C7 C3 121.5(3)
N2 C7 C8 115.9(3)
C3 C7 C8 122.6(3)
C13 C8 C9 117.9(4)
C13 C8 C7 121.8(4)
C9 C8 C7 120.2(5)
C10 C9 C8 120.7(5)
C9 C10 C11 121.3(5)
C12 C11 C10 118.0(5)
C12 C11 C14 121.8(6)
C10 C11 C14 120.2(5)
C11 C12 C13 122.1(6)
C8 C13 C12 120.0(5)
C20 C15 C16 119.1(4)
C20 C15 C6 121.7(4)
C16 C15 C6 118.6(3)
C15 C16 C17 118.6(4)
C18 C17 C16 123.1(4)
C17 C18 C19 118.3(4)
C17 C18 C21 120.9(4)
C19 C18 C21 120.7(4)
C18 C19 C20 120.9(4)
C15 C20 C19 119.9(4)
C23 C22 C27 118.1(4)
C23 C22 C5 120.5(5)
C27 C22 C5 121.3(4)
C24 C23 C22 121.3(6)
C23 C24 C25 120.5(6)
C24 C25 C26 120.7(6)
C25 C26 C27 120.3(6)
C26 C27 C22 119.0(5)
C29 C28 C33 117.7(4)
C29 C28 C1 122.2(4)
C33 C28 C1 119.9(4)
C28 C29 C30 120.9(4)
C31 C30 C29 122.7(5)
C30 C31 C32 116.8(4)
C30 C31 C34 121.4(5)
C32 C31 C34 121.6(5)
C33 C32 C31 121.3(4)
C32 C33 C28 120.5(4)
C40 C35 C36 118.6(4)
C40 C35 C2 121.5(4)
C36 C35 C2 119.8(4)
C35 C36 C37 120.9(5)
C36 C37 C38 119.4(6)
C39 C38 C37 118.6(5)
C40 C39 C38 119.5(6)
C35 C40 C39 122.9(5)

loop_
_geom_bond_atom_site_label_1
_geom_bond_atom_site_label_2
_geom_bond_distance
N1 C4 1.388(5)
N1 C1 1.401(5)
N2 C7 1.342(5)
N2 C6 1.364(5)
C1 C2 1.357(5)
C1 C28 1.480(5)
C2 C3 1.449(5)
C2 C35 1.504(5)
C3 C7 1.393(5)
C3 C4 1.410(5)
C4 C5 1.377(5)
C5 C6 1.409(5)
C5 C22 1.513(6)
C6 C15 1.500(5)
C7 C8 1.490(6)
C8 C13 1.373(7)
C8 C9 1.398(6)
C9 C10 1.379(6)
C10 C11 1.391(7)
C11 C12 1.338(7)
C11 C14 1.499(6)
C12 C13 1.416(6)
C15 C20 1.385(5)
C15 C16 1.396(6)
C16 C17 1.415(6)
C17 C18 1.326(6)
C18 C19 1.398(6)
C18 C21 1.526(6)
C19 C20 1.400(6)
C22 C23 1.387(6)
C22 C27 1.406(7)
C23 C24 1.328(7)
C24 C25 1.356(10)
C25 C26 1.356(9)
C26 C27 1.370(7)
C28 C29 1.375(6)
C28 C33 1.398(5)
C29 C30 1.380(6)
C30 C31 1.346(6)
C31 C32 1.416(7)
C31 C34 1.522(6)
C32 C33 1.366(6)
C35 C40 1.358(7)
C35 C36 1.371(6)
C36 C37 1.396(7)
C37 C38 1.410(9)
C38 C39 1.387(8)
C39 C40 1.371(7)

loop_
_geom_torsion_atom_site_label_1
_geom_torsion_atom_site_label_2
_geom_torsion_atom_site_label_3
_geom_torsion_atom_site_label_4
_geom_torsion
C4 N1 C1 C2 1.4(5)
C4 N1 C1 C28 -179.2(4)
N1 C1 C2 C3 -1.0(5)
C28 C1 C2 C3 179.7(5)
N1 C1 C2 C35 176.0(4)
C28 C1 C2 C35 -3.3(8)
C1 C2 C3 C7 -179.3(5)
C35 C2 C3 C7 3.7(8)
C1 C2 C3 C4 0.3(5)
C35 C2 C3 C4 -176.7(4)
C1 N1 C4 C5 178.9(4)
C1 N1 C4 C3 -1.2(5)
C7 C3 C4 C5 0.2(6)
C2 C3 C4 C5 -179.5(4)
C7 C3 C4 N1 -179.7(4)
C2 C3 C4 N1 0.6(5)
N1 C4 C5 C6 177.1(4)
C3 C4 C5 C6 -2.8(6)
N1 C4 C5 C22 -2.6(7)
C3 C4 C5 C22 177.5(4)
C7 N2 C6 C5 -1.4(6)
C7 N2 C6 C15 174.9(4)
C4 C5 C6 N2 3.5(6)
C22 C5 C6 N2 -176.9(4)
C4 C5 C6 C15 -172.5(4)
C22 C5 C6 C15 7.1(7)
C6 N2 C7 C3 -1.5(6)
C6 N2 C7 C8 179.2(4)
C4 C3 C7 N2 2.1(6)
C2 C3 C7 N2 -178.3(5)
C4 C3 C7 C8 -178.7(4)
C2 C3 C7 C8 0.9(8)
N2 C7 C8 C13 110.6(5)
C3 C7 C8 C13 -68.6(6)
N2 C7 C8 C9 -73.6(5)
C3 C7 C8 C9 107.1(5)
C13 C8 C9 C10 0.9(6)
C7 C8 C9 C10 -175.0(4)
C8 C9 C10 C11 0.9(7)
C9 C10 C11 C12 -0.9(7)
C9 C10 C11 C14 179.2(4)
C10 C11 C12 C13 -0.9(7)
C14 C11 C12 C13 179.1(5)
C9 C8 C13 C12 -2.6(7)
C7 C8 C13 C12 173.2(4)
C11 C12 C13 C8 2.7(8)
N2 C6 C15 C20 -135.4(4)
C5 C6 C15 C20 41.0(6)
N2 C6 C15 C16 36.4(6)
C5 C6 C15 C16 -147.3(5)
C20 C15 C16 C17 -1.4(7)
C6 C15 C16 C17 -173.4(4)
C15 C16 C17 C18 2.4(7)
C16 C17 C18 C19 -1.7(8)
C16 C17 C18 C21 174.3(5)
C17 C18 C19 C20 0.1(8)
C21 C18 C19 C20 -175.9(5)
C16 C15 C20 C19 -0.1(7)
C6 C15 C20 C19 171.6(4)
C18 C19 C20 C15 0.8(7)
C4 C5 C22 C23 51.6(6)
C6 C5 C22 C23 -127.9(5)
C4 C5 C22 C27 -126.2(5)
C6 C5 C22 C27 54.2(6)
C27 C22 C23 C24 -0.4(7)
C5 C22 C23 C24 -178.3(4)
C22 C23 C24 C25 -0.4(8)
C23 C24 C25 C26 1.7(9)
C24 C25 C26 C27 -2.2(9)
C25 C26 C27 C22 1.4(8)
C23 C22 C27 C26 -0.1(6)
C5 C22 C27 C26 177.8(4)
C2 C1 C28 C29 148.7(5)
N1 C1 C28 C29 -30.5(7)
C2 C1 C28 C33 -34.7(8)
N1 C1 C28 C33 146.1(4)
C33 C28 C29 C30 1.5(7)
C1 C28 C29 C30 178.2(5)
C28 C29 C30 C31 0.0(8)
C29 C30 C31 C32 -2.0(8)
C29 C30 C31 C34 -177.4(6)
C30 C31 C32 C33 2.7(8)
C34 C31 C32 C33 178.1(6)
C31 C32 C33 C28 -1.3(8)
C29 C28 C33 C32 -0.8(7)
C1 C28 C33 C32 -177.6(5)
C1 C2 C35 C40 -69.1(6)
C3 C2 C35 C40 107.4(5)
C1 C2 C35 C36 113.3(5)
C3 C2 C35 C36 -70.3(6)
C40 C35 C36 C37 1.0(6)
C2 C35 C36 C37 178.7(4)
C35 C36 C37 C38 0.6(8)
C36 C37 C38 C39 -1.3(9)
C37 C38 C39 C40 0.5(9)
C36 C35 C40 C39 -1.9(7)
C2 C35 C40 C39 -179.6(4)
C38 C39 C40 C35 1.2(8)
